data_2237789
loop_
_publ_author_name
'Li, Ming'
'Wang, Shu-Wen'
'Wen, Li-Rong'

_publ_section_title
;
 (<i>E</i>)-6-(4-Chlorophenyl)-4-[(2-cyano-3-phenylallyl)sulfanyl]-2,2-difluoro-3-phenyl-1,3,2-oxazaborinin-3-ium-2-uide
;
_journal_coeditor_code CV5394
_journal_issue 5
_journal_name_full 'Acta Crystallographica Section E'
_journal_page_first o648
_journal_paper_doi 10.1107/S1600536813007800
_journal_volume 69
_journal_year 2013
_chemical_formula_iupac 'C25 H18 B Cl F2 N2 O S'
_chemical_formula_moiety 'C25 H18 B Cl F2 N2 O S'
_chemical_formula_sum 'C25 H18 B Cl F2 N2 O S'
_chemical_formula_weight 478.73
_chemical_name_systematic
(<i>E</i>)-6-(4-Chlorophenyl)-4-[(2-cyano-3-phenylallyl)sulfanyl]-2,2-difluoro-3-phenyl-1,3,2-oxazaborinin-3-ium-2-uide
_space_group_IT_number 14
_symmetry_cell_setting monoclinic
_symmetry_space_group_name_Hall '-P 2ybc'
_symmetry_space_group_name_H-M 'P 1 21/c 1'
_atom_sites_solution_hydrogens geom
_atom_sites_solution_primary direct
_atom_sites_solution_secondary difmap
_audit_creation_method SHELXL-97
_cell_angle_alpha 90.00
_cell_angle_beta 98.71(3)
_cell_angle_gamma 90.00
_cell_formula_units_Z 4
_cell_length_a 9.6996(19)
_cell_length_b 16.290(3)
_cell_length_c 14.168(3)
_cell_measurement_reflns_used 7694
_cell_measurement_temperature 173(2)
_cell_measurement_theta_max 27.4815
_cell_measurement_theta_min 1.4541
_cell_volume 2212.8(8)
_computing_cell_refinement '<i>CrystalClear-SM Expert</i> (Rigaku/MSC, 2008)'
_computing_data_collection '<i>CrystalClear-SM Expert</i> (Rigaku/MSC, 2008)'
_computing_data_reduction '<i>CrystalClear-SM Expert</i> (Rigaku/MSC, 2008)'
_computing_molecular_graphics 'SHELXTL (Sheldrick, 2008)'
_computing_publication_material 'SHELXTL (Sheldrick, 2008)'
_computing_structure_refinement 'SHELXL97 (Sheldrick, 2008)'
_computing_structure_solution 'SHELXS97 (Sheldrick, 2008)'
_diffrn_ambient_temperature 173(2)
_diffrn_detector_area_resol_mean 28.5714
_diffrn_measured_fraction_theta_full 0.997
_diffrn_measured_fraction_theta_max 0.997
_diffrn_measurement_device_type 'Rigaku MM007HF diffractometer with Saturn724+ CCD'
_diffrn_measurement_method '\w scans at fixed \c = 45\%'
_diffrn_radiation_monochromator Confocal
_diffrn_radiation_source 'Rotating Anode'
_diffrn_radiation_type MoK\a
_diffrn_radiation_wavelength 0.71073
_diffrn_reflns_av_R_equivalents 0.0516
_diffrn_reflns_av_sigmaI/netI 0.0491
_diffrn_reflns_limit_h_max 12
_diffrn_reflns_limit_h_min -12
_diffrn_reflns_limit_k_max 21
_diffrn_reflns_limit_k_min -20
_diffrn_reflns_limit_l_max 18
_diffrn_reflns_limit_l_min -18
_diffrn_reflns_number 15558
_diffrn_reflns_theta_full 27.51
_diffrn_reflns_theta_max 27.51
_diffrn_reflns_theta_min 2.12
_exptl_absorpt_coefficient_mu 0.305
_exptl_absorpt_correction_T_max 1.0000
_exptl_absorpt_correction_T_min 0.6854
_exptl_absorpt_correction_type multi-scan
_exptl_absorpt_process_details '(<i>CrystalClear-SM Expert</i>; Rigaku/MSC, 2008)'
_exptl_crystal_colour Colourless
_exptl_crystal_density_diffrn 1.437
_exptl_crystal_density_method 'not measured'
_exptl_crystal_description Plate
_exptl_crystal_F_000 984
_exptl_crystal_size_max 0.43
_exptl_crystal_size_mid 0.29
_exptl_crystal_size_min 0.09
_refine_diff_density_max 0.312
_refine_diff_density_min -0.233
_refine_ls_extinction_method none
_refine_ls_goodness_of_fit_ref 1.180
_refine_ls_hydrogen_treatment constr
_refine_ls_matrix_type full
_refine_ls_number_parameters 298
_refine_ls_number_reflns 5081
_refine_ls_number_restraints 0
_refine_ls_restrained_S_all 1.180
_refine_ls_R_factor_all 0.0687
_refine_ls_R_factor_gt 0.0582
_refine_ls_shift/su_max 0.001
_refine_ls_shift/su_mean 0.000
_refine_ls_structure_factor_coef Fsqd
_refine_ls_weighting_details 'calc w=1/[\s^2^(Fo^2^)+(0.0312P)^2^+1.2135P] where P=(Fo^2^+2Fc^2^)/3'
_refine_ls_weighting_scheme calc
_refine_ls_wR_factor_gt 0.1148
_refine_ls_wR_factor_ref 0.1202
_reflns_number_gt 4491
_reflns_number_total 5081
_reflns_threshold_expression I>2sigma(I)
_cod_data_source_file cv5394.cif
_cod_data_source_block I
_cod_original_cell_volume 2212.9(8)
_cod_original_sg_symbol_H-M 'P 21/c'
_cod_database_code 2237789
_cod_database_fobs_code 2237789

loop_
_symmetry_equiv_pos_as_xyz
'x, y, z'
'-x, y+1/2, -z+1/2'
'-x, -y, -z'
'x, -y-1/2, z-1/2'

loop_
_atom_site_type_symbol
_atom_site_label
_atom_site_fract_x
_atom_site_fract_y
_atom_site_fract_z
_atom_site_U_iso_or_equiv
_atom_site_adp_type
_atom_site_calc_flag
_atom_site_refinement_flags
_atom_site_occupancy
_atom_site_symmetry_multiplicity
Cl Cl1 1.18430(6) 0.47712(4) 1.29061(4) 0.03843(16) Uani d . 1 1
S S1 0.47463(6) 0.63647(4) 0.79190(4) 0.03476(16) Uani d . 1 1
F F1 0.61480(16) 0.34159(9) 0.78320(10) 0.0494(4) Uani d . 1 1
F F2 0.46844(15) 0.35602(9) 0.89236(12) 0.0531(4) Uani d . 1 1
O O1 0.69166(16) 0.40858(9) 0.92380(11) 0.0328(4) Uani d . 1 1
N N1 0.7666(3) 0.74393(18) 0.69117(18) 0.0609(7) Uani d . 1 1
N N2 0.51593(17) 0.47557(11) 0.80301(12) 0.0262(4) Uani d . 1 1
C C1 1.0468(2) 0.47953(14) 1.19668(15) 0.0274(5) Uani d . 1 1
C C2 1.0082(2) 0.55340(14) 1.15244(16) 0.0304(5) Uani d . 1 1
H H2 1.0558 0.6027 1.1730 0.036 Uiso calc R 1 1
C C3 0.8982(2) 0.55382(13) 1.07731(16) 0.0292(5) Uani d . 1 1
H H3 0.8696 0.6041 1.0465 0.035 Uiso calc R 1 1
C C4 0.8293(2) 0.48155(13) 1.04648(15) 0.0250(4) Uani d . 1 1
C C5 0.8714(2) 0.40787(13) 1.09205(16) 0.0292(5) Uani d . 1 1
H H5 0.8256 0.3582 1.0709 0.035 Uiso calc R 1 1
C C6 0.9795(2) 0.40674(14) 1.16804(16) 0.0299(5) Uani d . 1 1
H H6 1.0071 0.3568 1.2000 0.036 Uiso calc R 1 1
C C7 0.7153(2) 0.48088(13) 0.96488(15) 0.0248(4) Uani d . 1 1
C C8 0.6431(2) 0.54917(13) 0.93219(15) 0.0275(5) Uani d . 1 1
H H8 0.6567 0.5989 0.9674 0.033 Uiso calc R 1 1
C C9 0.5476(2) 0.54684(13) 0.84604(15) 0.0261(4) Uani d . 1 1
C C10 0.4192(2) 0.47173(13) 0.71416(15) 0.0264(4) Uani d . 1 1
C C11 0.4659(2) 0.44916(14) 0.63062(15) 0.0299(5) Uani d . 1 1
H H11 0.5618 0.4376 0.6303 0.036 Uiso calc R 1 1
C C12 0.3708(2) 0.44347(14) 0.54681(16) 0.0332(5) Uani d . 1 1
H H12 0.4020 0.4278 0.4890 0.040 Uiso calc R 1 1
C C13 0.2318(2) 0.46038(15) 0.54715(17) 0.0353(5) Uani d . 1 1
H H13 0.1674 0.4568 0.4897 0.042 Uiso calc R 1 1
C C14 0.1866(2) 0.48238(16) 0.63088(17) 0.0371(6) Uani d . 1 1
H H14 0.0907 0.4944 0.6309 0.044 Uiso calc R 1 1
C C15 0.2795(2) 0.48729(15) 0.71564(17) 0.0351(5) Uani d . 1 1
H H15 0.2475 0.5012 0.7737 0.042 Uiso calc R 1 1
C C16 0.5544(2) 0.71958(13) 0.86749(16) 0.0305(5) Uani d . 1 1
H H16A 0.4994 0.7701 0.8507 0.037 Uiso calc R 1 1
H H16B 0.5464 0.7061 0.9346 0.037 Uiso calc R 1 1
C C17 0.7407(2) 0.74202(16) 0.76730(19) 0.0392(6) Uani d . 1 1
C C18 0.7058(2) 0.73849(13) 0.86224(16) 0.0290(5) Uani d . 1 1
C C19 0.7974(2) 0.75408(13) 0.94089(17) 0.0298(5) Uani d . 1 1
H H19 0.7598 0.7497 0.9988 0.036 Uiso calc R 1 1
C C20 0.9453(2) 0.77676(13) 0.95341(18) 0.0331(5) Uani d . 1 1
C C21 1.0184(3) 0.77306(15) 1.04606(19) 0.0399(6) Uani d . 1 1
H H21 0.9705 0.7581 1.0972 0.048 Uiso calc R 1 1
C C22 1.1595(3) 0.79076(17) 1.0647(2) 0.0497(7) Uani d . 1 1
H H22 1.2079 0.7870 1.1281 0.060 Uiso calc R 1 1
C C23 1.2294(3) 0.81371(17) 0.9917(3) 0.0549(8) Uani d . 1 1
H H23 1.3263 0.8257 1.0045 0.066 Uiso calc R 1 1
C C24 1.1594(3) 0.81935(16) 0.8998(2) 0.0525(8) Uani d . 1 1
H H24 1.2083 0.8351 0.8494 0.063 Uiso calc R 1 1
C C25 1.0182(3) 0.80214(15) 0.8805(2) 0.0412(6) Uani d . 1 1
H H25 0.9703 0.8076 0.8172 0.049 Uiso calc R 1 1
B B1 0.5719(3) 0.39255(16) 0.85061(19) 0.0319(6) Uani d . 1 1

loop_
_atom_site_aniso_label
_atom_site_aniso_U_11
_atom_site_aniso_U_22
_atom_site_aniso_U_33
_atom_site_aniso_U_12
_atom_site_aniso_U_13
_atom_site_aniso_U_23
Cl1 0.0282(3) 0.0561(4) 0.0277(3) 0.0032(2) -0.0063(2) -0.0049(3)
S1 0.0339(3) 0.0328(3) 0.0334(3) 0.0042(2) -0.0084(2) 0.0026(2)
F1 0.0668(10) 0.0414(8) 0.0339(8) 0.0178(7) -0.0125(7) -0.0125(6)
F2 0.0451(9) 0.0497(9) 0.0622(11) -0.0141(7) 0.0003(7) 0.0157(8)
O1 0.0389(9) 0.0252(8) 0.0294(9) 0.0015(7) -0.0102(7) -0.0042(6)
N1 0.0547(15) 0.090(2) 0.0404(15) 0.0242(14) 0.0130(11) 0.0166(13)
N2 0.0249(9) 0.0321(10) 0.0201(9) -0.0005(7) -0.0013(7) -0.0020(7)
C1 0.0232(10) 0.0402(12) 0.0181(11) 0.0031(9) 0.0005(8) -0.0029(9)
C2 0.0307(11) 0.0330(12) 0.0266(12) -0.0051(9) 0.0020(9) -0.0050(9)
C3 0.0328(11) 0.0278(11) 0.0256(12) -0.0010(9) -0.0003(9) -0.0007(9)
C4 0.0265(10) 0.0281(11) 0.0197(11) 0.0020(8) 0.0014(8) -0.0020(8)
C5 0.0317(11) 0.0278(11) 0.0266(12) 0.0011(9) -0.0004(8) -0.0011(9)
C6 0.0325(11) 0.0287(11) 0.0265(12) 0.0060(9) -0.0014(9) -0.0004(9)
C7 0.0277(10) 0.0263(11) 0.0202(11) -0.0026(8) 0.0029(8) -0.0011(8)
C8 0.0294(11) 0.0279(11) 0.0229(11) 0.0006(9) -0.0029(8) -0.0035(8)
C9 0.0246(10) 0.0308(11) 0.0222(11) -0.0003(8) 0.0011(8) -0.0006(8)
C10 0.0266(10) 0.0297(11) 0.0214(11) -0.0042(9) -0.0011(8) 0.0017(8)
C11 0.0271(11) 0.0366(12) 0.0251(12) -0.0038(9) 0.0014(8) -0.0026(9)
C12 0.0390(12) 0.0392(13) 0.0210(12) -0.0095(10) 0.0036(9) -0.0018(9)
C13 0.0352(12) 0.0430(14) 0.0245(12) -0.0097(10) -0.0061(9) 0.0050(10)
C14 0.0254(11) 0.0512(15) 0.0326(13) -0.0026(10) -0.0020(9) 0.0011(11)
C15 0.0278(11) 0.0507(15) 0.0267(13) -0.0038(10) 0.0035(9) -0.0049(10)
C16 0.0297(11) 0.0288(11) 0.0317(13) 0.0074(9) 0.0002(9) 0.0004(9)
C17 0.0345(12) 0.0473(15) 0.0353(15) 0.0106(11) 0.0041(10) 0.0065(11)
C18 0.0318(11) 0.0246(10) 0.0311(12) 0.0071(9) 0.0066(9) 0.0030(9)
C19 0.0331(11) 0.0248(11) 0.0317(13) 0.0024(9) 0.0058(9) 0.0010(9)
C20 0.0330(11) 0.0214(10) 0.0449(15) 0.0013(9) 0.0061(10) 0.0002(10)
C21 0.0380(13) 0.0353(13) 0.0452(16) -0.0021(10) 0.0029(11) -0.0054(11)
C22 0.0386(14) 0.0444(15) 0.0616(19) -0.0029(12) -0.0067(12) -0.0058(13)
C23 0.0334(13) 0.0383(15) 0.092(3) -0.0078(12) 0.0072(14) -0.0011(15)
C24 0.0411(14) 0.0341(14) 0.086(2) -0.0042(12) 0.0215(15) 0.0109(14)
C25 0.0397(13) 0.0314(13) 0.0536(17) 0.0016(10) 0.0105(11) 0.0096(11)
B1 0.0342(13) 0.0305(13) 0.0284(14) -0.0032(11) -0.0040(10) -0.0041(10)

loop_
_atom_type_symbol
_atom_type_description
_atom_type_scat_dispersion_real
_atom_type_scat_dispersion_imag
_atom_type_scat_source
C C 0.0033 0.0016 'International Tables Vol C Tables 4.2.6.8 and 6.1.1.4'
H H 0.0000 0.0000 'International Tables Vol C Tables 4.2.6.8 and 6.1.1.4'
N N 0.0061 0.0033 'International Tables Vol C Tables 4.2.6.8 and 6.1.1.4'
O O 0.0106 0.0060 'International Tables Vol C Tables 4.2.6.8 and 6.1.1.4'
S S 0.1246 0.1234 'International Tables Vol C Tables 4.2.6.8 and 6.1.1.4'
Cl Cl 0.1484 0.1585 'International Tables Vol C Tables 4.2.6.8 and 6.1.1.4'
F F 0.0171 0.0103 'International Tables Vol C Tables 4.2.6.8 and 6.1.1.4'
B B 0.0013 0.0007 'International Tables Vol C Tables 4.2.6.8 and 6.1.1.4'

loop_
_geom_angle_atom_site_label_1
_geom_angle_atom_site_label_2
_geom_angle_atom_site_label_3
_geom_angle
C9 S1 C16 104.75(10)
C7 O1 B1 122.73(17)
C9 N2 C10 120.69(18)
C9 N2 B1 121.04(17)
C10 N2 B1 118.08(17)
C2 C1 C6 121.98(19)
C2 C1 Cl1 119.43(17)
C6 C1 Cl1 118.60(17)
C1 C2 C3 118.4(2)
C1 C2 H2 120.8
C3 C2 H2 120.8
C2 C3 C4 120.9(2)
C2 C3 H3 119.6
C4 C3 H3 119.6
C3 C4 C5 119.35(19)
C3 C4 C7 121.36(19)
C5 C4 C7 119.27(19)
C6 C5 C4 120.4(2)
C6 C5 H5 119.8
C4 C5 H5 119.8
C1 C6 C5 119.0(2)
C1 C6 H6 120.5
C5 C6 H6 120.5
O1 C7 C8 122.33(19)
O1 C7 C4 114.39(18)
C8 C7 C4 123.25(19)
C7 C8 C9 120.5(2)
C7 C8 H8 119.7
C9 C8 H8 119.7
N2 C9 C8 119.69(19)
N2 C9 S1 118.65(15)
C8 C9 S1 121.61(16)
C11 C10 C15 120.8(2)
C11 C10 N2 120.13(19)
C15 C10 N2 119.0(2)
C10 C11 C12 119.2(2)
C10 C11 H11 120.4
C12 C11 H11 120.4
C13 C12 C11 120.4(2)
C13 C12 H12 119.8
C11 C12 H12 119.8
C14 C13 C12 119.8(2)
C14 C13 H13 120.1
C12 C13 H13 120.1
C13 C14 C15 120.7(2)
C13 C14 H14 119.6
C15 C14 H14 119.6
C10 C15 C14 119.0(2)
C10 C15 H15 120.5
C14 C15 H15 120.5
C18 C16 S1 116.79(16)
C18 C16 H16A 108.1
S1 C16 H16A 108.1
C18 C16 H16B 108.1
S1 C16 H16B 108.1
H16A C16 H16B 107.3
N1 C17 C18 178.8(3)
C19 C18 C17 123.4(2)
C19 C18 C16 121.6(2)
C17 C18 C16 115.0(2)
C18 C19 C20 131.4(2)
C18 C19 H19 114.3
C20 C19 H19 114.3
C21 C20 C25 117.7(2)
C21 C20 C19 116.8(2)
C25 C20 C19 125.4(2)
C22 C21 C20 121.2(3)
C22 C21 H21 119.4
C20 C21 H21 119.4
C23 C22 C21 120.0(3)
C23 C22 H22 120.0
C21 C22 H22 120.0
C22 C23 C24 120.1(3)
C22 C23 H23 119.9
C24 C23 H23 119.9
C23 C24 C25 120.3(3)
C23 C24 H24 119.9
C25 C24 H24 119.9
C24 C25 C20 120.7(3)
C24 C25 H25 119.7
C20 C25 H25 119.7
F2 B1 F1 110.8(2)
F2 B1 O1 109.0(2)
F1 B1 O1 108.0(2)
F2 B1 N2 109.24(19)
F1 B1 N2 110.0(2)
O1 B1 N2 109.71(18)

loop_
_geom_bond_atom_site_label_1
_geom_bond_atom_site_label_2
_geom_bond_distance
Cl1 C1 1.736(2)
S1 C9 1.748(2)
S1 C16 1.824(2)
F1 B1 1.376(3)
F2 B1 1.375(3)
O1 C7 1.318(2)
O1 B1 1.458(3)
N1 C17 1.144(3)
N2 C9 1.326(3)
N2 C10 1.453(3)
N2 B1 1.571(3)
C1 C2 1.382(3)
C1 C6 1.384(3)
C2 C3 1.388(3)
C2 H2 0.9500
C3 C4 1.391(3)
C3 H3 0.9500
C4 C5 1.394(3)
C4 C7 1.474(3)
C5 C6 1.385(3)
C5 H5 0.9500
C6 H6 0.9500
C7 C8 1.358(3)
C8 C9 1.417(3)
C8 H8 0.9500
C10 C11 1.380(3)
C10 C15 1.381(3)
C11 C12 1.392(3)
C11 H11 0.9500
C12 C13 1.377(3)
C12 H12 0.9500
C13 C14 1.373(3)
C13 H13 0.9500
C14 C15 1.391(3)
C14 H14 0.9500
C15 H15 0.9500
C16 C18 1.513(3)
C16 H16A 0.9900
C16 H16B 0.9900
C17 C18 1.437(3)
C18 C19 1.340(3)
C19 C20 1.466(3)
C19 H19 0.9500
C20 C21 1.396(3)
C20 C25 1.400(3)
C21 C22 1.384(3)
C21 H21 0.9500
C22 C23 1.372(4)
C22 H22 0.9500
C23 C24 1.377(4)
C23 H23 0.9500
C24 C25 1.384(4)
C24 H24 0.9500
C25 H25 0.9500

loop_
_geom_hbond_atom_site_label_D
_geom_hbond_atom_site_label_H
_geom_hbond_atom_site_label_A
_geom_hbond_site_symmetry_A
_geom_hbond_distance_DH
_geom_hbond_distance_HA
_geom_hbond_distance_DA
_geom_hbond_angle_DHA
C16 H16A F1 2_656 0.99 2.35 3.184(3) 140.8
C21 H21 N1 4_576 0.95 2.55 3.434(4) 155.6
C15 H15 Cg1 3_665 0.95 2.52 3.394(5) 153.0

loop_
_geom_torsion_atom_site_label_1
_geom_torsion_atom_site_label_2
_geom_torsion_atom_site_label_3
_geom_torsion_atom_site_label_4
_geom_torsion
C6 C1 C2 C3 0.2(3)
Cl1 C1 C2 C3 179.82(17)
C1 C2 C3 C4 -0.7(3)
C2 C3 C4 C5 0.2(3)
C2 C3 C4 C7 -178.1(2)
C3 C4 C5 C6 0.8(3)
C7 C4 C5 C6 179.1(2)
C2 C1 C6 C5 0.8(3)
Cl1 C1 C6 C5 -178.86(17)
C4 C5 C6 C1 -1.3(3)
B1 O1 C7 C8 -10.5(3)
B1 O1 C7 C4 171.5(2)
C3 C4 C7 O1 158.4(2)
C5 C4 C7 O1 -19.9(3)
C3 C4 C7 C8 -19.6(3)
C5 C4 C7 C8 162.2(2)
O1 C7 C8 C9 -6.2(3)
C4 C7 C8 C9 171.6(2)
C10 N2 C9 C8 -179.45(19)
B1 N2 C9 C8 5.6(3)
C10 N2 C9 S1 -1.9(3)
B1 N2 C9 S1 -176.82(16)
C7 C8 C9 N2 8.1(3)
C7 C8 C9 S1 -169.38(17)
C16 S1 C9 N2 -175.52(17)
C16 S1 C9 C8 2.0(2)
C9 N2 C10 C11 112.8(2)
B1 N2 C10 C11 -72.1(3)
C9 N2 C10 C15 -70.1(3)
B1 N2 C10 C15 105.0(2)
C15 C10 C11 C12 1.1(3)
N2 C10 C11 C12 178.1(2)
C10 C11 C12 C13 0.2(3)
C11 C12 C13 C14 -0.5(4)
C12 C13 C14 C15 -0.4(4)
C11 C10 C15 C14 -2.0(4)
N2 C10 C15 C14 -179.0(2)
C13 C14 C15 C10 1.6(4)
C9 S1 C16 C18 72.85(18)
N1 C17 C18 C19 157(14)
N1 C17 C18 C16 -26(14)
S1 C16 C18 C19 -137.62(19)
S1 C16 C18 C17 45.1(2)
C17 C18 C19 C20 -0.2(4)
C16 C18 C19 C20 -177.3(2)
C18 C19 C20 C21 -167.7(2)
C18 C19 C20 C25 12.7(4)
C25 C20 C21 C22 -2.5(4)
C19 C20 C21 C22 177.9(2)
C20 C21 C22 C23 1.1(4)
C21 C22 C23 C24 0.1(4)
C22 C23 C24 C25 0.2(4)
C23 C24 C25 C20 -1.7(4)
C21 C20 C25 C24 2.8(4)
C19 C20 C25 C24 -177.7(2)
C7 O1 B1 F2 -97.9(2)
C7 O1 B1 F1 141.6(2)
C7 O1 B1 N2 21.6(3)
C9 N2 B1 F2 100.3(2)
C10 N2 B1 F2 -74.8(3)
C9 N2 B1 F1 -137.9(2)
C10 N2 B1 F1 47.0(3)
C9 N2 B1 O1 -19.2(3)
C10 N2 B1 O1 165.75(18)
